data_2108484
loop_
_publ_author_name
'Hu, Yi-Chen'
'Bai, Chao'
'Hu, Huai-Ming'
'Li, Chuan-Ti'
'Zhang, Tian-Hua'
'Liu, Weisheng'

_publ_section_title
;
 Lanthanide coordination polymers based on designed bifunctional
 2-(2,2':6',2{^{\prime\prime}}-terpyridin-4'-yl)benzenesulfonate ligand:
 syntheses, structural diversity and highly tunable emission
;
_journal_coeditor_code UM5030SUP1
_journal_issue 5
_journal_name_full 'Acta Crystallographica Section B'
_journal_page_first
;
;
_journal_paper_doi 10.1107/S2052520619010047
_journal_volume 75
_journal_year 2019
_chemical_formula_moiety '2(C29 H18 N3 O7 S Tb), O'
_chemical_formula_sum 'C58 H36 N6 O15 S2 Tb2'
_chemical_formula_weight 1438.89
_space_group_crystal_system monoclinic
_space_group_IT_number 14
_space_group_name_Hall '-P 2ybc'
_space_group_name_H-M_alt 'P 1 21/c 1'
_symmetry_space_group_name_Hall '-P 2ybc'
_symmetry_space_group_name_H-M 'P 1 21/c 1'
_atom_sites_solution_hydrogens geom
_audit_creation_method SHELXL-2014/7
_cell_angle_alpha 90
_cell_angle_beta 106.227(3)
_cell_angle_gamma 90
_cell_formula_units_Z 2
_cell_length_a 11.0175(18)
_cell_length_b 16.994(3)
_cell_length_c 14.608(2)
_cell_measurement_reflns_used 2199
_cell_measurement_temperature 296(2)
_cell_measurement_theta_max 21.28
_cell_measurement_theta_min 2.27
_cell_volume 2626.1(7)
_computing_cell_refinement 'Bruker SAINT'
_computing_data_collection 'Bruker APEX2'
_computing_data_reduction 'Bruker SAINT'
_computing_molecular_graphics 'Bruker SHELXTL'
_computing_publication_material 'Bruker SHELXTL'
_computing_structure_refinement 'SHELXL-2014/7 (Sheldrick, 2014)'
_computing_structure_solution 'SHELXS-97 (Sheldrick, 2008)'
_diffrn_ambient_temperature 296(2)
_diffrn_measured_fraction_theta_full 0.998
_diffrn_measured_fraction_theta_max 0.998
_diffrn_measurement_device_type 'Bruker APEX-II CCD'
_diffrn_measurement_method '\f and \w scans'
_diffrn_radiation_type MoK\a
_diffrn_radiation_wavelength 0.71073
_diffrn_reflns_av_R_equivalents 0.0607
_diffrn_reflns_av_unetI/netI 0.0736
_diffrn_reflns_Laue_measured_fraction_full 0.998
_diffrn_reflns_Laue_measured_fraction_max 0.998
_diffrn_reflns_limit_h_max 13
_diffrn_reflns_limit_h_min -11
_diffrn_reflns_limit_k_max 15
_diffrn_reflns_limit_k_min -20
_diffrn_reflns_limit_l_max 17
_diffrn_reflns_limit_l_min -15
_diffrn_reflns_number 13056
_diffrn_reflns_point_group_measured_fraction_full 0.998
_diffrn_reflns_point_group_measured_fraction_max 0.998
_diffrn_reflns_theta_full 25.050
_diffrn_reflns_theta_max 25.050
_diffrn_reflns_theta_min 1.925
_exptl_absorpt_coefficient_mu 2.830
_exptl_absorpt_correction_T_max 0.768
_exptl_absorpt_correction_T_min 0.634
_exptl_absorpt_correction_type multi-scan
_exptl_absorpt_process_details sadabs
_exptl_crystal_colour yellow
_exptl_crystal_density_diffrn 1.820
_exptl_crystal_description block
_exptl_crystal_F_000 1416
_exptl_crystal_size_max 0.13
_exptl_crystal_size_mid 0.10
_exptl_crystal_size_min 0.09
_refine_diff_density_max 1.404
_refine_diff_density_min -0.880
_refine_diff_density_rms 0.135
_refine_ls_extinction_method none
_refine_ls_goodness_of_fit_ref 1.006
_refine_ls_hydrogen_treatment constr
_refine_ls_matrix_type full
_refine_ls_number_parameters 379
_refine_ls_number_reflns 4647
_refine_ls_number_restraints 0
_refine_ls_restrained_S_all 1.006
_refine_ls_R_factor_all 0.0665
_refine_ls_R_factor_gt 0.0401
_refine_ls_shift/su_max 0.001
_refine_ls_shift/su_mean 0.000
_refine_ls_structure_factor_coef Fsqd
_refine_ls_weighting_details 'w=1/[\s^2^(Fo^2^)+(0.0365P)^2^] where P=(Fo^2^+2Fc^2^)/3'
_refine_ls_weighting_scheme calc
_refine_ls_wR_factor_gt 0.0798
_refine_ls_wR_factor_ref 0.0909
_reflns_Friedel_coverage 0.000
_reflns_number_gt 3364
_reflns_number_total 4647
_reflns_threshold_expression 'I > 2\s(I)'
_cod_data_source_file um5030sup1.cif
_cod_data_source_block 4
_cod_original_cell_volume 2626.0(7)
_cod_database_code 2108484
_publcif_datablock.id {9fe029d4-56a1-4d1b-acce-11b1d7da1f73}

_shelx_shelxl_version_number 2014/7
_shelx_space_group_comment
; 
The symmetry employed for this shelxl refinement is uniquely defined 
by the following loop, which should always be used as a source of 
symmetry information in preference to the above space-group names. 
They are only intended as comments. 
;
_publcif_info_exptl_table_max_cols 4
_publcif_info_exptl_table_use_headnotes n

loop_
_space_group_symop_operation_xyz
'x, y, z'
'-x, y+1/2, -z+1/2'
'-x, -y, -z'
'x, -y-1/2, z-1/2'

loop_
_atom_site_label
_atom_site_type_symbol
_atom_site_fract_x
_atom_site_fract_y
_atom_site_fract_z
_atom_site_U_iso_or_equiv
_atom_site_adp_type
_atom_site_occupancy
_atom_site_site_symmetry_order
_atom_site_calc_flag
_atom_site_refinement_flags_posn
_atom_site_refinement_flags_adp
_atom_site_refinement_flags_occupancy
Tb1 Tb 0.44863(3) 0.02537(2) 0.31007(2) 0.02328(11) Uani 1 1 d . . .
S1 S 1.13235(19) -0.04248(11) 0.28158(15) 0.0451(5) Uani 1 1 d . . .
N1 N 0.4208(5) -0.0436(3) 0.1503(4) 0.0378(15) Uani 1 1 d . . .
N2 N 0.6466(5) -0.0188(3) 0.2718(4) 0.0342(13) Uani 1 1 d . . .
N3 N 0.6500(5) 0.0922(3) 0.4003(4) 0.0363(14) Uani 1 1 d . . .
O1 O 1.2655(4) -0.0469(3) 0.2817(3) 0.0421(12) Uani 1 1 d . . .
O2 O 1.1206(6) -0.0057(3) 0.3678(5) 0.077(2) Uani 1 1 d . . .
O3 O 1.0500(6) -0.0112(3) 0.1949(5) 0.082(2) Uani 1 1 d . . .
O4 O 0.4821(5) 0.1402(3) 0.2233(3) 0.0493(14) Uani 1 1 d . . .
O5 O 0.2882(5) 0.1064(3) 0.2161(3) 0.0489(14) Uani 1 1 d . . .
O6 O 0.3963(5) 0.4208(3) -0.0677(3) 0.0442(13) Uani 1 1 d . . .
O7 O 0.4776(5) 0.4251(3) 0.0911(3) 0.0422(12) Uani 1 1 d . . .
C1 C 0.3108(7) -0.0401(5) 0.0807(5) 0.047(2) Uani 1 1 d . . .
H1 H 0.2415 -0.0169 0.0946 0.057 Uiso 1 1 calc R U .
C2 C 0.2959(8) -0.0688(5) -0.0091(5) 0.052(2) Uani 1 1 d . . .
H2 H 0.2184 -0.0648 -0.0552 0.063 Uiso 1 1 calc R U .
C3 C 0.3968(8) -0.1035(5) -0.0303(5) 0.058(2) Uani 1 1 d . . .
H3 H 0.3895 -0.1227 -0.0913 0.069 Uiso 1 1 calc R U .
C4 C 0.5102(8) -0.1096(4) 0.0409(5) 0.049(2) Uani 1 1 d . . .
H4 H 0.5796 -0.1340 0.0287 0.059 Uiso 1 1 calc R U .
C5 C 0.5188(7) -0.0790(4) 0.1297(5) 0.0380(17) Uani 1 1 d . . .
C6 C 0.6417(7) -0.0762(4) 0.2057(5) 0.0372(17) Uani 1 1 d . . .
C7 C 0.7439(7) -0.1233(4) 0.2077(5) 0.0388(18) Uani 1 1 d . . .
H7 H 0.7373 -0.1618 0.1613 0.047 Uiso 1 1 calc R U .
C8 C 0.8571(7) -0.1137(4) 0.2785(5) 0.0340(16) Uani 1 1 d . . .
C9 C 0.8621(7) -0.0546(4) 0.3442(5) 0.0371(17) Uani 1 1 d . . .
H9 H 0.9357 -0.0466 0.3932 0.045 Uiso 1 1 calc R U .
C10 C 0.7591(7) -0.0080(4) 0.3372(5) 0.0361(17) Uani 1 1 d . . .
C11 C 0.7629(7) 0.0638(4) 0.3963(4) 0.0343(17) Uani 1 1 d . . .
C12 C 0.8775(7) 0.1033(5) 0.4358(5) 0.047(2) Uani 1 1 d . . .
H12 H 0.9537 0.0817 0.4325 0.056 Uiso 1 1 calc R U .
C13 C 0.8741(8) 0.1751(5) 0.4799(5) 0.053(2) Uani 1 1 d . . .
H13 H 0.9486 0.2023 0.5075 0.064 Uiso 1 1 calc R U .
C14 C 0.7589(9) 0.2058(5) 0.4824(5) 0.056(2) Uani 1 1 d . . .
H14 H 0.7542 0.2543 0.5105 0.068 Uiso 1 1 calc R U .
C15 C 0.6504(7) 0.1624(4) 0.4418(5) 0.047(2) Uani 1 1 d . . .
H15 H 0.5732 0.1835 0.4437 0.056 Uiso 1 1 calc R U .
C16 C 0.9649(7) -0.1679(4) 0.2811(5) 0.0348(17) Uani 1 1 d . . .
C17 C 0.9407(7) -0.2486(4) 0.2805(5) 0.0399(18) Uani 1 1 d . . .
H17 H 0.8607 -0.2654 0.2813 0.048 Uiso 1 1 calc R U .
C18 C 1.0313(8) -0.3045(4) 0.2787(5) 0.047(2) Uani 1 1 d . . .
H18 H 1.0125 -0.3578 0.2790 0.056 Uiso 1 1 calc R U .
C19 C 1.1503(8) -0.2799(4) 0.2765(5) 0.048(2) Uani 1 1 d . . .
H19 H 1.2111 -0.3170 0.2732 0.057 Uiso 1 1 calc R U .
C20 C 1.1791(7) -0.2009(4) 0.2793(5) 0.0415(18) Uani 1 1 d . . .
H20 H 1.2598 -0.1850 0.2791 0.050 Uiso 1 1 calc R U .
C21 C 1.0869(7) -0.1436(4) 0.2823(5) 0.0339(16) Uani 1 1 d . . .
C22 C 0.3652(8) 0.1477(4) 0.1875(5) 0.0360(17) Uani 1 1 d . . .
C23 C 0.3133(7) 0.2048(4) 0.1081(5) 0.0339(17) Uani 1 1 d . . .
C24 C 0.1994(7) 0.1899(4) 0.0416(5) 0.0351(17) Uani 1 1 d . . .
H24 H 0.1528 0.1459 0.0488 0.042 Uiso 1 1 calc R U .
C25 C 0.1529(7) 0.2393(4) -0.0360(5) 0.0408(18) Uani 1 1 d . . .
H25 H 0.0773 0.2278 -0.0815 0.049 Uiso 1 1 calc R U .
C26 C 0.2220(7) 0.3067(4) -0.0443(5) 0.0352(17) Uani 1 1 d . . .
H26 H 0.1914 0.3408 -0.0954 0.042 Uiso 1 1 calc R U .
C27 C 0.3365(6) 0.3233(4) 0.0235(4) 0.0290(15) Uani 1 1 d . . .
C28 C 0.3825(7) 0.2724(4) 0.1004(5) 0.0332(16) Uani 1 1 d . . .
H28 H 0.4583 0.2832 0.1461 0.040 Uiso 1 1 calc R U .
C29 C 0.4080(7) 0.3963(4) 0.0151(5) 0.0329(16) Uani 1 1 d . . .
O8 O 0.9993(16) 0.9567(10) 0.0054(14) 0.144(8) Uani 0.5 1 d . . P

loop_
_atom_site_aniso_label
_atom_site_aniso_U_11
_atom_site_aniso_U_22
_atom_site_aniso_U_33
_atom_site_aniso_U_23
_atom_site_aniso_U_13
_atom_site_aniso_U_12
Tb1 0.02827(18) 0.02210(17) 0.02125(17) -0.00018(15) 0.00988(12) 0.00072(15)
S1 0.0390(12) 0.0349(11) 0.0649(14) 0.0052(9) 0.0203(10) -0.0026(8)
N1 0.030(4) 0.051(4) 0.033(3) -0.006(3) 0.010(3) -0.002(3)
N2 0.032(3) 0.047(4) 0.025(3) 0.001(3) 0.011(3) -0.004(3)
N3 0.043(4) 0.036(3) 0.029(3) -0.007(3) 0.007(3) -0.004(3)
O1 0.033(3) 0.035(3) 0.061(3) -0.001(2) 0.018(2) -0.006(2)
O2 0.079(5) 0.062(4) 0.112(5) -0.047(4) 0.064(4) -0.025(3)
O3 0.061(4) 0.060(4) 0.109(5) 0.042(4) -0.002(4) 0.000(3)
O4 0.046(4) 0.046(3) 0.055(3) 0.021(3) 0.011(3) -0.003(3)
O5 0.045(3) 0.048(3) 0.058(3) 0.024(3) 0.021(3) 0.003(3)
O6 0.050(3) 0.052(3) 0.034(3) 0.009(2) 0.017(2) -0.004(3)
O7 0.057(4) 0.031(3) 0.041(3) -0.004(2) 0.018(3) -0.009(2)
C1 0.033(5) 0.071(6) 0.037(4) -0.013(4) 0.007(4) 0.004(4)
C2 0.047(5) 0.069(6) 0.039(5) -0.011(4) 0.008(4) -0.002(4)
C3 0.047(6) 0.084(7) 0.039(5) -0.028(4) 0.008(4) -0.008(5)
C4 0.051(6) 0.057(5) 0.046(5) -0.018(4) 0.026(4) 0.000(4)
C5 0.038(5) 0.043(4) 0.036(4) -0.007(3) 0.015(4) 0.001(3)
C6 0.037(5) 0.044(4) 0.034(4) -0.006(4) 0.016(3) -0.006(3)
C7 0.040(5) 0.038(4) 0.044(4) -0.009(3) 0.020(4) -0.002(3)
C8 0.033(4) 0.033(4) 0.042(4) 0.002(3) 0.018(3) -0.003(3)
C9 0.026(4) 0.048(4) 0.038(4) -0.004(3) 0.011(3) 0.000(3)
C10 0.035(4) 0.049(5) 0.026(4) -0.005(3) 0.010(3) -0.009(3)
C11 0.040(5) 0.035(4) 0.031(4) 0.004(3) 0.013(3) 0.001(3)
C12 0.035(5) 0.066(6) 0.036(4) -0.007(4) 0.005(4) -0.006(4)
C13 0.066(7) 0.059(6) 0.034(4) -0.013(4) 0.013(4) -0.022(5)
C14 0.072(7) 0.046(5) 0.051(5) -0.014(4) 0.018(5) -0.017(5)
C15 0.043(5) 0.047(5) 0.053(5) -0.006(4) 0.017(4) -0.003(4)
C16 0.035(5) 0.034(4) 0.039(4) 0.001(3) 0.018(3) 0.001(3)
C17 0.041(5) 0.043(4) 0.038(4) 0.000(3) 0.015(4) -0.007(4)
C18 0.062(6) 0.030(4) 0.045(5) 0.000(4) 0.011(4) -0.005(4)
C19 0.057(6) 0.039(4) 0.048(5) -0.001(4) 0.015(4) 0.012(4)
C20 0.035(5) 0.045(5) 0.046(5) 0.006(4) 0.015(4) 0.000(3)
C21 0.035(4) 0.031(4) 0.039(4) 0.000(3) 0.016(3) 0.000(3)
C22 0.050(5) 0.027(4) 0.035(4) 0.002(3) 0.018(4) -0.006(3)
C23 0.042(5) 0.030(4) 0.032(4) 0.007(3) 0.015(3) 0.001(3)
C24 0.038(5) 0.026(4) 0.041(4) 0.000(3) 0.011(4) -0.007(3)
C25 0.037(5) 0.046(5) 0.039(4) 0.000(4) 0.009(4) -0.008(3)
C26 0.038(5) 0.030(4) 0.040(4) 0.006(3) 0.015(4) 0.002(3)
C27 0.032(4) 0.025(4) 0.033(4) -0.002(3) 0.013(3) -0.002(3)
C28 0.037(4) 0.034(4) 0.030(4) 0.001(3) 0.013(3) 0.003(3)
C29 0.040(5) 0.026(4) 0.038(4) -0.001(3) 0.019(4) 0.005(3)
O8 0.090(13) 0.17(2) 0.147(15) 0.020(16) -0.008(10) -0.065(14)

loop_
_atom_type_symbol
_atom_type_description
_atom_type_scat_dispersion_real
_atom_type_scat_dispersion_imag
_atom_type_scat_source
C C 0.0033 0.0016 'International Tables Vol C Tables 4.2.6.8 and 6.1.1.4'
H H 0.0000 0.0000 'International Tables Vol C Tables 4.2.6.8 and 6.1.1.4'
N N 0.0061 0.0033 'International Tables Vol C Tables 4.2.6.8 and 6.1.1.4'
O O 0.0106 0.0060 'International Tables Vol C Tables 4.2.6.8 and 6.1.1.4'
Tb Tb -0.1723 4.1537 'International Tables Vol C Tables 4.2.6.8 and 6.1.1.4'
S S 0.1246 0.1234 'International Tables Vol C Tables 4.2.6.8 and 6.1.1.4'

loop_
_geom_angle_atom_site_label_1
_geom_angle_atom_site_label_2
_geom_angle_atom_site_label_3
_geom_angle
_geom_angle_site_symmetry_1
_geom_angle_site_symmetry_3
O6 Tb1 O7 85.63(17) 4_566 2_645
O6 Tb1 O1 87.31(17) 4_566 1_455
O7 Tb1 O1 81.46(17) 2_645 1_455
O6 Tb1 O5 84.64(17) 4_566 .
O7 Tb1 O5 154.22(17) 2_645 .
O1 Tb1 O5 74.29(17) 1_455 .
O6 Tb1 O4 101.63(18) 4_566 .
O7 Tb1 O4 151.10(18) 2_645 .
O1 Tb1 O4 126.39(17) 1_455 .
O5 Tb1 O4 54.60(17) . .
O6 Tb1 N3 77.39(18) 4_566 .
O7 Tb1 N3 84.10(18) 2_645 .
O1 Tb1 N3 159.69(17) 1_455 .
O5 Tb1 N3 116.77(18) . .
O4 Tb1 N3 70.59(17) . .
O6 Tb1 N2 137.59(17) 4_566 .
O7 Tb1 N2 74.61(17) 2_645 .
O1 Tb1 N2 124.96(17) 1_455 .
O5 Tb1 N2 126.98(17) . .
O4 Tb1 N2 81.65(18) . .
N3 Tb1 N2 63.75(18) . .
O6 Tb1 N1 158.82(18) 4_566 .
O7 Tb1 N1 99.77(17) 2_645 .
O1 Tb1 N1 73.42(17) 1_455 .
O5 Tb1 N1 81.76(18) . .
O4 Tb1 N1 83.56(17) . .
N3 Tb1 N1 123.36(18) . .
N2 Tb1 N1 63.21(18) . .
O3 S1 O2 114.8(4) . .
O3 S1 O1 113.9(3) . .
O2 S1 O1 110.7(3) . .
O3 S1 C21 104.6(3) . .
O2 S1 C21 108.5(3) . .
O1 S1 C21 103.4(3) . .
C5 N1 C1 117.5(6) . .
C5 N1 Tb1 120.8(4) . .
C1 N1 Tb1 121.4(5) . .
C10 N2 C6 116.5(6) . .
C10 N2 Tb1 118.9(4) . .
C6 N2 Tb1 120.4(4) . .
C15 N3 C11 116.8(6) . .
C15 N3 Tb1 122.1(5) . .
C11 N3 Tb1 120.3(4) . .
S1 O1 Tb1 143.0(3) . 1_655
C22 O4 Tb1 90.6(4) . .
C22 O5 Tb1 93.1(5) . .
C29 O6 Tb1 159.2(5) . 4_565
C29 O7 Tb1 152.6(4) . 2_655
N1 C1 C2 123.3(7) . .
C1 C2 C3 119.0(7) . .
C2 C3 C4 118.7(7) . .
C5 C4 C3 119.3(7) . .
N1 C5 C4 122.2(7) . .
N1 C5 C6 116.1(6) . .
C4 C5 C6 121.5(6) . .
N2 C6 C7 122.1(6) . .
N2 C6 C5 113.4(6) . .
C7 C6 C5 124.4(6) . .
C6 C7 C8 120.5(7) . .
C9 C8 C7 117.2(6) . .
C9 C8 C16 123.6(6) . .
C7 C8 C16 119.2(6) . .
C10 C9 C8 120.0(7) . .
N2 C10 C9 123.6(6) . .
N2 C10 C11 113.2(6) . .
C9 C10 C11 123.0(6) . .
N3 C11 C12 123.0(7) . .
N3 C11 C10 116.1(6) . .
C12 C11 C10 120.5(7) . .
C13 C12 C11 118.3(7) . .
C14 C13 C12 119.3(8) . .
C13 C14 C15 118.5(8) . .
N3 C15 C14 124.0(8) . .
C17 C16 C21 117.9(6) . .
C17 C16 C8 117.1(6) . .
C21 C16 C8 124.9(6) . .
C18 C17 C16 122.5(7) . .
C17 C18 C19 119.1(7) . .
C20 C19 C18 120.3(7) . .
C19 C20 C21 120.6(7) . .
C16 C21 C20 119.5(6) . .
C16 C21 S1 123.4(5) . .
C20 C21 S1 117.1(5) . .
O4 C22 O5 120.9(6) . .
O4 C22 C23 120.9(6) . .
O5 C22 C23 118.2(7) . .
C24 C23 C28 120.2(6) . .
C24 C23 C22 120.1(6) . .
C28 C23 C22 119.7(6) . .
C23 C24 C25 121.3(6) . .
C24 C25 C26 118.7(7) . .
C27 C26 C25 120.6(6) . .
C28 C27 C26 119.9(6) . .
C28 C27 C29 120.0(6) . .
C26 C27 C29 120.1(6) . .
C27 C28 C23 119.3(6) . .
O6 C29 O7 126.6(6) . .
O6 C29 C27 116.2(6) . .
O7 C29 C27 117.1(6) . .

loop_
_geom_bond_atom_site_label_1
_geom_bond_atom_site_label_2
_geom_bond_distance
_geom_bond_site_symmetry_2
Tb1 O6 2.220(4) 4_566
Tb1 O7 2.234(5) 2_645
Tb1 O1 2.299(4) 1_455
Tb1 O5 2.355(5) .
Tb1 O4 2.411(5) .
Tb1 N3 2.512(5) .
Tb1 N2 2.513(5) .
Tb1 N1 2.553(5) .
S1 O3 1.438(6) .
S1 O2 1.444(6) .
S1 O1 1.468(5) .
S1 C21 1.791(7) .
N1 C5 1.341(8) .
N1 C1 1.348(8) .
N2 C10 1.350(8) .
N2 C6 1.363(8) .
N3 C15 1.339(8) .
N3 C11 1.351(8) .
O1 Tb1 2.299(4) 1_655
O4 C22 1.254(8) .
O5 C22 1.258(8) .
O6 C29 1.251(7) .
O6 Tb1 2.220(4) 4_565
O7 C29 1.259(7) .
O7 Tb1 2.235(5) 2_655
C1 C2 1.367(9) .
C2 C3 1.368(10) .
C3 C4 1.388(10) .
C4 C5 1.377(9) .
C5 C6 1.492(10) .
C6 C7 1.375(9) .
C7 C8 1.389(9) .
C8 C9 1.379(9) .
C8 C16 1.494(9) .
C9 C10 1.365(9) .
C10 C11 1.488(9) .
C11 C12 1.403(9) .
C12 C13 1.385(10) .
C13 C14 1.382(11) .
C14 C15 1.388(10) .
C16 C17 1.397(9) .
C16 C21 1.402(9) .
C17 C18 1.382(10) .
C18 C19 1.385(10) .
C19 C20 1.378(10) .
C20 C21 1.416(9) .
C22 C23 1.498(9) .
C23 C24 1.380(9) .
C23 C28 1.399(9) .
C24 C25 1.388(9) .
C25 C26 1.399(9) .
C26 C27 1.398(9) .
C27 C28 1.396(8) .
C27 C29 1.494(9) .
O8 O8 1.48(3) 3_775

_cod_database_fobs_code 2108484
